data_7716713
loop_
_publ_author_name
'Savi&#x107;, Milica'
'Pevec, Andrej'
'Stevanovi&#x107;, Nevena'
'Novakovi&#x107;, Irena'
'Mati&#x107;, Ivana Z'
'Petrovi&#x107;, Nina'
'Stanojkovi&#x107;, Tatjana'
'Mil&#x10d;i&#x107;, Karla'
'Zlatar, Matija'
'Turel, Iztok'
'&#x10c;obelji&#x107;, Bo&#x17e;idar'
'Mil&#x10d;i&#x107;, Milo&#x161;'
'Gruden, Maja'

_publ_section_title
;
 Synergy of experimental and computational chemistry: structure and
 biological activity of Zn(II) hydrazone complexes.
;
_journal_issue 32
_journal_name_full 'Dalton transactions (Cambridge, England : 2003)'
_journal_page_first 13436
_journal_page_last 13453
_journal_paper_doi 10.1039/d4dt01353k
_journal_volume 53
_journal_year 2024
_chemical_formula_sum 'C12 H17 Br N10 O Zn'
_chemical_formula_weight 462.63
_space_group_crystal_system triclinic
_space_group_IT_number 2
_space_group_name_Hall '-P 1'
_space_group_name_H-M_alt 'P -1'
_atom_sites_solution_hydrogens geom
_audit_creation_method SHELXL-2018/3
_audit_update_record
;
2024-03-13 deposited with the CCDC.	2024-07-18 downloaded from the CCDC.
;
_cell_angle_alpha 100.371(7)
_cell_angle_beta 106.222(6)
_cell_angle_gamma 100.696(7)
_cell_formula_units_Z 2
_cell_length_a 7.7113(5)
_cell_length_b 9.6246(9)
_cell_length_c 13.1176(9)
_cell_measurement_reflns_used 2034
_cell_measurement_temperature 293(2)
_cell_measurement_theta_max 27.6930
_cell_measurement_theta_min 3.1110
_cell_volume 890.39(13)
_computing_cell_refinement 'CrysAlisPro 1.171.42.90a (Rigaku OD, 2023)'
_computing_data_collection 'CrysAlisPro 1.171.42.90a (Rigaku OD, 2023)'
_computing_data_reduction 'CrysAlisPro 1.171.42.90a (Rigaku OD, 2023)'
_computing_publication_material 'WinGX (Farrugia, 1999)'
_computing_structure_refinement 'SHELXL-2018/3 (Sheldrick, 2018)'
_computing_structure_solution 'SHELXT 2018/2 (Sheldrick, 2018)'
_diffrn_ambient_temperature 293(2)
_diffrn_detector_area_resol_mean 10.4933
_diffrn_measured_fraction_theta_full 0.999
_diffrn_measured_fraction_theta_max 0.999
_diffrn_measurement_device_type 'SuperNova, Dual, Cu at home/near, Atlas'
_diffrn_measurement_method '\w scans'
_diffrn_radiation_type MoK\a
_diffrn_radiation_wavelength 0.71073
_diffrn_reflns_av_R_equivalents 0.0264
_diffrn_reflns_av_unetI/netI 0.0515
_diffrn_reflns_Laue_measured_fraction_full 0.999
_diffrn_reflns_Laue_measured_fraction_max 0.999
_diffrn_reflns_limit_h_max 10
_diffrn_reflns_limit_h_min -10
_diffrn_reflns_limit_k_max 12
_diffrn_reflns_limit_k_min -7
_diffrn_reflns_limit_l_max 15
_diffrn_reflns_limit_l_min -17
_diffrn_reflns_number 7401
_diffrn_reflns_point_group_measured_fraction_full 0.999
_diffrn_reflns_point_group_measured_fraction_max 0.999
_diffrn_reflns_theta_full 25.242
_diffrn_reflns_theta_max 27.483
_diffrn_reflns_theta_min 2.428
_diffrn_source 'micro-focus sealed X-ray tube'
_exptl_absorpt_coefficient_mu 3.647
_exptl_absorpt_correction_T_max 1.00000
_exptl_absorpt_correction_T_min 0.75210
_exptl_absorpt_correction_type multi-scan
_exptl_absorpt_process_details
;
CrysAlisPro 1.171.40.68a (Rigaku Oxford Diffraction, 2019)
Empirical absorption correction using spherical harmonics,
 implemented in SCALE3 ABSPACK scaling algorithm.
;
_exptl_crystal_colour yellow
_exptl_crystal_density_diffrn 1.726
_exptl_crystal_description prism
_exptl_crystal_F_000 464
_exptl_crystal_size_max 0.200
_exptl_crystal_size_mid 0.200
_exptl_crystal_size_min 0.100
_refine_diff_density_max 0.580
_refine_diff_density_min -0.602
_refine_diff_density_rms 0.070
_refine_ls_extinction_method none
_refine_ls_goodness_of_fit_ref 1.009
_refine_ls_hydrogen_treatment constr
_refine_ls_matrix_type full
_refine_ls_number_parameters 230
_refine_ls_number_reflns 4073
_refine_ls_number_restraints 0
_refine_ls_restrained_S_all 1.009
_refine_ls_R_factor_all 0.0688
_refine_ls_R_factor_gt 0.0389
_refine_ls_shift/su_max 0.0001
_refine_ls_shift/su_mean 0.0001
_refine_ls_structure_factor_coef Fsqd
_refine_ls_weighting_details 'w=1/[\s^2^(Fo^2^)+(0.0341P)^2^] where P=(Fo^2^+2Fc^2^)/3'
_refine_ls_weighting_scheme calc
_refine_ls_wR_factor_gt 0.0760
_refine_ls_wR_factor_ref 0.0892
_reflns_Friedel_coverage 0.000
_reflns_number_gt 2805
_reflns_number_total 4073
_reflns_threshold_expression 'I > 2\s(I)'
_cod_data_source_file d4dt01353k2.cif
_cod_data_source_block '[ZnL(N3)2]'
_cod_depositor_comments 'Adding full bibliography for 7716713--7716715.cif.'
_cod_original_cell_volume 890.39(12)
_cod_database_code 7716713
_shelx_shelxl_version_number 2018/3
_shelx_space_group_comment
;
The symmetry employed for this shelxl refinement is uniquely defined
by the following loop, which should always be used as a source of
symmetry information in preference to the above space-group names.
They are only intended as comments.
;
_shelx_estimated_absorpt_t_min 0.529
_shelx_estimated_absorpt_t_max 0.712

loop_
_space_group_symop_operation_xyz
'x, y, z'
'-x, -y, -z'

loop_
_atom_site_label
_atom_site_type_symbol
_atom_site_fract_x
_atom_site_fract_y
_atom_site_fract_z
_atom_site_U_iso_or_equiv
_atom_site_adp_type
_atom_site_occupancy
_atom_site_site_symmetry_order
_atom_site_calc_flag
_atom_site_refinement_flags_posn
_atom_site_refinement_flags_adp
_atom_site_refinement_flags_occupancy
_atom_site_disorder_assembly
_atom_site_disorder_group
Zn1 Zn 0.61945(5) 0.35236(4) 0.28331(3) 0.04295(13) Uani 1 1 d . . . . .
Br1 Br 0.66976(6) 0.05313(4) 0.42436(3) 0.05879(14) Uani 1 1 d . . . . .
O1 O 0.5531(3) 0.4743(3) 0.16067(17) 0.0545(6) Uani 1 1 d . . . . .
N1 N 0.7225(3) 0.3506(3) 0.46787(19) 0.0390(6) Uani 1 1 d . . . . .
N2 N 0.6921(3) 0.5651(3) 0.3704(2) 0.0399(6) Uani 1 1 d . . . . .
N3 N 0.6751(4) 0.6720(3) 0.3121(2) 0.0433(6) Uani 1 1 d . . . . .
N4 N 0.7386(4) 0.7919(3) 0.1138(2) 0.0440(7) Uani 1 1 d . . . . .
N5 N 0.7838(4) 0.2518(4) 0.2239(3) 0.0586(8) Uani 1 1 d . . . . .
N6 N 0.8378(4) 0.2865(4) 0.1540(2) 0.0583(8) Uani 1 1 d . . . . .
N7 N 0.8942(6) 0.3171(5) 0.0869(3) 0.1024(15) Uani 1 1 d . . . . .
N8 N 0.3721(4) 0.2181(4) 0.2496(2) 0.0517(7) Uani 1 1 d . . . . .
N9 N 0.3397(4) 0.0905(4) 0.2131(2) 0.0486(7) Uani 1 1 d . . . . .
N10 N 0.3005(5) -0.0345(4) 0.1772(3) 0.0738(10) Uani 1 1 d . . . . .
C1 C 0.7191(4) 0.2417(4) 0.5154(3) 0.0419(8) Uani 1 1 d . . . . .
C2 C 0.7463(5) 0.2556(4) 0.6263(3) 0.0502(9) Uani 1 1 d . . . . .
H2 H 0.740498 0.174720 0.655930 0.060 Uiso 1 1 calc R U . . .
C3 C 0.7820(5) 0.3936(4) 0.6903(3) 0.0501(9) Uani 1 1 d . . . . .
H3 H 0.799820 0.407845 0.764892 0.060 Uiso 1 1 calc R U . . .
C4 C 0.7916(4) 0.5115(4) 0.6438(2) 0.0445(8) Uani 1 1 d . . . . .
H4 H 0.818756 0.605872 0.686651 0.053 Uiso 1 1 calc R U . . .
C5 C 0.7600(4) 0.4862(4) 0.5323(2) 0.0375(7) Uani 1 1 d . . . . .
C6 C 0.7577(4) 0.6063(3) 0.4752(2) 0.0385(7) Uani 1 1 d . . . . .
C7 C 0.8240(5) 0.7593(4) 0.5398(3) 0.0537(9) Uani 1 1 d . . . . .
H7A H 0.848890 0.821968 0.493590 0.081 Uiso 1 1 calc R U . . .
H7B H 0.936245 0.770429 0.598859 0.081 Uiso 1 1 calc R U . . .
H7C H 0.730061 0.785198 0.569061 0.081 Uiso 1 1 calc R U . . .
C8 C 0.6014(4) 0.6087(4) 0.2062(3) 0.0415(8) Uani 1 1 d . . . . .
C9 C 0.5680(4) 0.7133(4) 0.1330(3) 0.0445(8) Uani 1 1 d . . . . .
H9A H 0.477675 0.658952 0.062693 0.053 Uiso 1 1 calc R U . . .
H9B H 0.513208 0.785144 0.165461 0.053 Uiso 1 1 calc R U . . .
C10 C 0.8691(5) 0.9006(4) 0.2163(3) 0.0601(10) Uani 1 1 d . . . . .
H10A H 0.808839 0.974261 0.237751 0.090 Uiso 1 1 calc R U . . .
H10B H 0.979826 0.945110 0.202731 0.090 Uiso 1 1 calc R U . . .
H10C H 0.901836 0.851636 0.273893 0.090 Uiso 1 1 calc R U . . .
C11 C 0.6761(6) 0.8755(5) 0.0296(3) 0.0753(13) Uani 1 1 d . . . . .
H11A H 0.593492 0.808720 -0.037288 0.113 Uiso 1 1 calc R U . . .
H11B H 0.782827 0.928004 0.016285 0.113 Uiso 1 1 calc R U . . .
H11C H 0.612060 0.943025 0.056195 0.113 Uiso 1 1 calc R U . . .
C12 C 0.8369(6) 0.6859(5) 0.0726(3) 0.0721(12) Uani 1 1 d . . . . .
H12A H 0.881083 0.635749 0.127803 0.108 Uiso 1 1 calc R U . . .
H12B H 0.940622 0.737190 0.055996 0.108 Uiso 1 1 calc R U . . .
H12C H 0.752126 0.616478 0.007663 0.108 Uiso 1 1 calc R U . . .

loop_
_atom_site_aniso_label
_atom_site_aniso_U_11
_atom_site_aniso_U_22
_atom_site_aniso_U_33
_atom_site_aniso_U_23
_atom_site_aniso_U_13
_atom_site_aniso_U_12
Zn1 0.0542(2) 0.0363(2) 0.0422(2) 0.01415(17) 0.01892(18) 0.01114(18)
Br1 0.0857(3) 0.0391(2) 0.0632(2) 0.02189(18) 0.0341(2) 0.01900(19)
O1 0.0796(16) 0.0411(16) 0.0399(12) 0.0160(11) 0.0115(12) 0.0145(13)
N1 0.0497(15) 0.0363(16) 0.0384(14) 0.0174(12) 0.0184(12) 0.0141(12)
N2 0.0496(15) 0.0360(16) 0.0407(14) 0.0188(12) 0.0164(13) 0.0145(12)
N3 0.0549(16) 0.0376(17) 0.0405(14) 0.0182(12) 0.0137(13) 0.0130(13)
N4 0.0602(17) 0.0393(17) 0.0401(14) 0.0157(13) 0.0237(13) 0.0130(13)
N5 0.070(2) 0.061(2) 0.0646(19) 0.0265(17) 0.0379(17) 0.0278(17)
N6 0.0567(19) 0.066(2) 0.0506(18) 0.0043(17) 0.0215(17) 0.0154(16)
N7 0.102(3) 0.151(4) 0.071(2) 0.026(3) 0.054(2) 0.033(3)
N8 0.0552(17) 0.0433(19) 0.0612(18) 0.0131(15) 0.0246(15) 0.0140(14)
N9 0.0504(17) 0.051(2) 0.0494(17) 0.0194(16) 0.0227(14) 0.0090(15)
N10 0.085(2) 0.044(2) 0.081(2) 0.0122(19) 0.021(2) 0.0029(18)
C1 0.0460(18) 0.039(2) 0.0455(18) 0.0180(15) 0.0167(15) 0.0129(15)
C2 0.053(2) 0.051(2) 0.053(2) 0.0320(18) 0.0159(17) 0.0122(17)
C3 0.056(2) 0.061(3) 0.0370(17) 0.0215(17) 0.0140(16) 0.0162(18)
C4 0.0519(19) 0.045(2) 0.0367(16) 0.0139(15) 0.0118(15) 0.0137(16)
C5 0.0382(16) 0.039(2) 0.0382(16) 0.0151(15) 0.0119(14) 0.0116(14)
C6 0.0425(17) 0.0364(19) 0.0400(17) 0.0132(15) 0.0142(15) 0.0130(14)
C7 0.072(2) 0.040(2) 0.0477(19) 0.0136(17) 0.0151(18) 0.0136(18)
C8 0.0421(17) 0.042(2) 0.0492(19) 0.0226(17) 0.0186(16) 0.0135(15)
C9 0.0457(18) 0.049(2) 0.0435(18) 0.0219(16) 0.0132(15) 0.0157(16)
C10 0.073(2) 0.051(2) 0.051(2) 0.0143(18) 0.0211(19) -0.0001(19)
C11 0.111(3) 0.065(3) 0.056(2) 0.041(2) 0.024(2) 0.013(2)
C12 0.084(3) 0.066(3) 0.083(3) 0.011(2) 0.054(2) 0.024(2)

loop_
_atom_type_symbol
_atom_type_description
_atom_type_scat_dispersion_real
_atom_type_scat_dispersion_imag
_atom_type_scat_source
C C 0.0033 0.0016 'International Tables Vol C Tables 4.2.6.8 and 6.1.1.4'
H H 0.0000 0.0000 'International Tables Vol C Tables 4.2.6.8 and 6.1.1.4'
Br Br -0.2901 2.4595 'International Tables Vol C Tables 4.2.6.8 and 6.1.1.4'
N N 0.0061 0.0033 'International Tables Vol C Tables 4.2.6.8 and 6.1.1.4'
O O 0.0106 0.0060 'International Tables Vol C Tables 4.2.6.8 and 6.1.1.4'
Zn Zn 0.2839 1.4301 'International Tables Vol C Tables 4.2.6.8 and 6.1.1.4'

loop_
_geom_angle_atom_site_label_1
_geom_angle_atom_site_label_2
_geom_angle_atom_site_label_3
_geom_angle
_geom_angle_site_symmetry_1
_geom_angle_site_symmetry_3
_geom_angle_publ_flag
N5 Zn1 N8 110.68(13) . . ?
N5 Zn1 N2 125.45(12) . . ?
N8 Zn1 N2 123.85(11) . . ?
N5 Zn1 O1 97.50(11) . . ?
N8 Zn1 O1 99.93(11) . . ?
N2 Zn1 O1 75.36(9) . . ?
N5 Zn1 N1 102.32(11) . . ?
N8 Zn1 N1 95.36(11) . . ?
N2 Zn1 N1 73.51(9) . . ?
O1 Zn1 N1 148.78(9) . . ?
C8 O1 Zn1 109.50(19) . . ?
C1 N1 C5 117.4(3) . . ?
C1 N1 Zn1 130.8(2) . . ?
C5 N1 Zn1 110.66(18) . . ?
C6 N2 N3 118.0(3) . . ?
C6 N2 Zn1 124.0(2) . . ?
N3 N2 Zn1 117.95(19) . . ?
C8 N3 N2 109.2(3) . . ?
C12 N4 C9 110.5(3) . . ?
C12 N4 C10 110.1(3) . . ?
C9 N4 C10 111.3(2) . . ?
C12 N4 C11 109.8(3) . . ?
C9 N4 C11 107.6(3) . . ?
C10 N4 C11 107.5(3) . . ?
N6 N5 Zn1 121.5(3) . . ?
N7 N6 N5 177.6(4) . . ?
N9 N8 Zn1 123.2(2) . . ?
N10 N9 N8 177.2(4) . . ?
N1 C1 C2 124.6(3) . . ?
N1 C1 Br1 116.9(2) . . ?
C2 C1 Br1 118.5(2) . . ?
C3 C2 C1 117.2(3) . . ?
C3 C2 H2 121.4 . . ?
C1 C2 H2 121.4 . . ?
C2 C3 C4 119.9(3) . . ?
C2 C3 H3 120.1 . . ?
C4 C3 H3 120.1 . . ?
C3 C4 C5 118.6(3) . . ?
C3 C4 H4 120.7 . . ?
C5 C4 H4 120.7 . . ?
N1 C5 C4 122.2(3) . . ?
N1 C5 C6 115.9(3) . . ?
C4 C5 C6 121.8(3) . . ?
N2 C6 C7 125.2(3) . . ?
N2 C6 C5 115.0(3) . . ?
C7 C6 C5 119.7(3) . . ?
C6 C7 H7A 109.5 . . ?
C6 C7 H7B 109.5 . . ?
H7A C7 H7B 109.5 . . ?
C6 C7 H7C 109.5 . . ?
H7A C7 H7C 109.5 . . ?
H7B C7 H7C 109.5 . . ?
O1 C8 N3 127.9(3) . . ?
O1 C8 C9 117.5(3) . . ?
N3 C8 C9 114.7(3) . . ?
N4 C9 C8 115.1(2) . . ?
N4 C9 H9A 108.5 . . ?
C8 C9 H9A 108.5 . . ?
N4 C9 H9B 108.5 . . ?
C8 C9 H9B 108.5 . . ?
H9A C9 H9B 107.5 . . ?
N4 C10 H10A 109.5 . . ?
N4 C10 H10B 109.5 . . ?
H10A C10 H10B 109.5 . . ?
N4 C10 H10C 109.5 . . ?
H10A C10 H10C 109.5 . . ?
H10B C10 H10C 109.5 . . ?
N4 C11 H11A 109.5 . . ?
N4 C11 H11B 109.5 . . ?
H11A C11 H11B 109.5 . . ?
N4 C11 H11C 109.5 . . ?
H11A C11 H11C 109.5 . . ?
H11B C11 H11C 109.5 . . ?
N4 C12 H12A 109.5 . . ?
N4 C12 H12B 109.5 . . ?
H12A C12 H12B 109.5 . . ?
N4 C12 H12C 109.5 . . ?
H12A C12 H12C 109.5 . . ?
H12B C12 H12C 109.5 . . ?

loop_
_geom_bond_atom_site_label_1
_geom_bond_atom_site_label_2
_geom_bond_distance
_geom_bond_site_symmetry_2
_geom_bond_publ_flag
Zn1 N5 1.971(3) . ?
Zn1 N8 1.978(3) . ?
Zn1 N2 2.046(3) . ?
Zn1 O1 2.161(2) . ?
Zn1 N1 2.332(2) . ?
Br1 C1 1.890(3) . ?
O1 C8 1.261(4) . ?
N1 C1 1.313(4) . ?
N1 C5 1.352(4) . ?
N2 C6 1.283(4) . ?
N2 N3 1.392(3) . ?
N3 C8 1.322(4) . ?
N4 C12 1.491(4) . ?
N4 C9 1.501(4) . ?
N4 C10 1.504(4) . ?
N4 C11 1.505(4) . ?
N5 N6 1.183(4) . ?
N6 N7 1.144(4) . ?
N8 N9 1.187(4) . ?
N9 N10 1.158(4) . ?
C1 C2 1.388(4) . ?
C2 C3 1.370(5) . ?
C2 H2 0.9300 . ?
C3 C4 1.381(4) . ?
C3 H3 0.9300 . ?
C4 C5 1.382(4) . ?
C4 H4 0.9300 . ?
C5 C6 1.486(4) . ?
C6 C7 1.476(4) . ?
C7 H7A 0.9600 . ?
C7 H7B 0.9600 . ?
C7 H7C 0.9600 . ?
C8 C9 1.519(4) . ?
C9 H9A 0.9700 . ?
C9 H9B 0.9700 . ?
C10 H10A 0.9600 . ?
C10 H10B 0.9600 . ?
C10 H10C 0.9600 . ?
C11 H11A 0.9600 . ?
C11 H11B 0.9600 . ?
C11 H11C 0.9600 . ?
C12 H12A 0.9600 . ?
C12 H12B 0.9600 . ?
C12 H12C 0.9600 . ?

loop_
_geom_torsion_atom_site_label_1
_geom_torsion_atom_site_label_2
_geom_torsion_atom_site_label_3
_geom_torsion_atom_site_label_4
_geom_torsion
_geom_torsion_site_symmetry_1
_geom_torsion_site_symmetry_2
_geom_torsion_site_symmetry_3
_geom_torsion_site_symmetry_4
_geom_torsion_publ_flag
C6 N2 N3 C8 -178.5(3) . . . . ?
Zn1 N2 N3 C8 3.6(3) . . . . ?
C5 N1 C1 C2 1.8(5) . . . . ?
Zn1 N1 C1 C2 -164.8(2) . . . . ?
C5 N1 C1 Br1 -179.2(2) . . . . ?
Zn1 N1 C1 Br1 14.2(4) . . . . ?
N1 C1 C2 C3 -1.1(5) . . . . ?
Br1 C1 C2 C3 179.9(3) . . . . ?
C1 C2 C3 C4 -0.7(5) . . . . ?
C2 C3 C4 C5 1.6(5) . . . . ?
C1 N1 C5 C4 -0.8(4) . . . . ?
Zn1 N1 C5 C4 168.4(2) . . . . ?
C1 N1 C5 C6 -178.4(3) . . . . ?
Zn1 N1 C5 C6 -9.2(3) . . . . ?
C3 C4 C5 N1 -0.9(5) . . . . ?
C3 C4 C5 C6 176.7(3) . . . . ?
N3 N2 C6 C7 -2.5(5) . . . . ?
Zn1 N2 C6 C7 175.3(2) . . . . ?
N3 N2 C6 C5 176.1(3) . . . . ?
Zn1 N2 C6 C5 -6.2(4) . . . . ?
N1 C5 C6 N2 10.5(4) . . . . ?
C4 C5 C6 N2 -167.2(3) . . . . ?
N1 C5 C6 C7 -170.9(3) . . . . ?
C4 C5 C6 C7 11.4(5) . . . . ?
Zn1 O1 C8 N3 -2.4(4) . . . . ?
Zn1 O1 C8 C9 179.4(2) . . . . ?
N2 N3 C8 O1 -0.6(5) . . . . ?
N2 N3 C8 C9 177.7(2) . . . . ?
C12 N4 C9 C8 53.5(4) . . . . ?
C10 N4 C9 C8 -69.2(4) . . . . ?
C11 N4 C9 C8 173.3(3) . . . . ?
O1 C8 C9 N4 -103.9(3) . . . . ?
N3 C8 C9 N4 77.7(4) . . . . ?
